data_7161126
loop_
_publ_author_name
'Hu, Zi-Hong'
'Liu, Xiong-Wei'
'Geng, Wen-Xiu'
'Wang, Ning'
'Yao, Zhen'
'Li, Rui-Rui'
'Zhang, Wen-Hui'
'Liu, Xiong-Li'

_publ_section_title
;
 Crab-shaped tridentate HoQ-Sulidines as bifunctional anionic ligands:
 empowering asymmetric addition reactions of indoles with
 &#x3b2;,&#x3b3;-unsaturated &#x3b1;-ketoesters.
;
_journal_issue 19
_journal_name_full 'Organic &amp; biomolecular chemistry'
_journal_page_first 4010
_journal_page_last 4015
_journal_paper_doi 10.1039/d6ob00442c
_journal_volume 24
_journal_year 2026
_chemical_absolute_configuration ad
_chemical_formula_moiety 'C30 H25 N3 O3 S'
_chemical_formula_sum 'C30 H25 N3 O3 S'
_chemical_formula_weight 507.59
_space_group_crystal_system orthorhombic
_space_group_IT_number 19
_space_group_name_Hall 'P 2ac 2ab'
_space_group_name_H-M_alt 'P 21 21 21'
_atom_sites_solution_hydrogens mixed
_atom_sites_solution_primary direct
_audit_creation_date 2025-07-24
_audit_creation_method
;
Olex2 1.5-beta
(compiled 2022.04.07 svn.rca3783a0 for OlexSys, GUI svn.r6439)
;
_audit_update_record
;
2025-07-24 deposited with the CCDC.	2026-04-24 downloaded from the CCDC.
;
_cell_angle_alpha 90
_cell_angle_beta 90
_cell_angle_gamma 90
_cell_formula_units_Z 4
_cell_length_a 7.63797(4)
_cell_length_b 13.05510(8)
_cell_length_c 25.73785(17)
_cell_measurement_reflns_used 21335
_cell_measurement_temperature 170.00(10)
_cell_measurement_theta_max 73.0660
_cell_measurement_theta_min 3.7940
_cell_volume 2566.44(3)
_computing_cell_refinement 'CrysAlisPro 1.171.43.143a (Rigaku OD, 2024)'
_computing_data_collection 'CrysAlisPro system (CCD 43.143a 64-bit (release 25-10-2024))'
_computing_data_reduction 'CrysAlisPro 1.171.43.143a (Rigaku OD, 2024)'
_computing_molecular_graphics 'Olex2 1.5-beta (Dolomanov et al., 2009)'
_computing_publication_material 'Olex2 1.5-beta (Dolomanov et al., 2009)'
_computing_structure_refinement 'SHELXL 2018/3 (Sheldrick, 2015)'
_computing_structure_solution 'SHELXS  (Sheldrick, 2008)'
_diffrn_ambient_environment N~2~
_diffrn_ambient_temperature 170.00(10)
_diffrn_detector 'Hybrid Pixel Array Detector'
_diffrn_detector_area_resol_mean 10.0000
_diffrn_detector_type 'HyPix-Arc 150'
_diffrn_measured_fraction_theta_full 0.989
_diffrn_measured_fraction_theta_max 0.968
_diffrn_measurement_details
;
List of Runs (angles in degrees, time in seconds):

  # Type    Start    End  Width  t~exp~   \w     \q     \k     \f   Frames
#--------------------------------------------------------------------------
  1  \w     44.00  72.00   0.50    0.05    --   30.00  22.00  15.25   56
  2  \w     55.00 103.00   0.50    0.05    --   62.30  15.00  30.00   96
  3  \w     89.00 117.00   0.50    0.05    --   75.65  19.00   8.87   56
  4  \w     53.00 102.00   0.50    0.05    --   62.00  12.00  -5.55   98
  5  \w     55.00 102.00   0.50    0.05    --   62.30  15.00 120.00   94
  6  \w     77.00 116.00   0.50    0.05    --   75.65  18.00 -54.93   78
  7  \w     44.00 101.00   0.50    0.05    --   71.32  11.00-103.00  114
  8  \w     67.00 101.00   0.50    0.05    --   62.30  11.00-103.00   68
  9  \w     92.00 117.00   0.50    0.05    --   75.65  24.00-108.76   50
 10  \w     74.00 102.00   0.50    0.05    --   74.27  15.00-180.00   56
 11  \w     47.00 101.00   0.50    0.05    --   74.27  11.00-103.00  108
 12  \w     34.00  84.00   0.50    0.05    --   71.32-120.00 -84.00  100
 13  \w     25.00  78.00   0.50    0.05    --   62.30-125.00-150.00  106
 14  \w     25.00  78.00   0.50    0.05    --   62.30-125.00   9.00  106
 15  \w     52.00  78.00   0.50    0.05    --   62.30-125.00 -30.00   52
 16  \w     35.00  87.00   0.50    0.05    --   71.32-125.00   9.00  104
 17  \w     37.00  90.00   0.50    0.05    --   74.27-125.00   9.00  106
 18  \w     49.00  76.00   0.50    0.05    --   62.30-125.00  90.00   54
 19  \w     59.00  90.00   0.50    0.05    --   74.27-125.00  90.00   62
 20  \w     25.00  78.00   0.50    0.05    --   62.30-125.00 120.00  106
 21  \w     25.00  78.00   0.50    0.05    --   62.30-125.00  60.00  106
 22  \w     43.00  90.00   0.50    0.05    --   74.27-125.00  30.00   94
 23  \w     45.00  90.00   0.50    0.05    --   74.27-125.00  60.00   90
 24  \w     57.00  90.00   0.50    0.05    --   74.27-125.00   0.00   66
 25  \w     37.00  90.00   0.50    0.05    --   74.27-125.00 -30.00  106
 26  \w     47.00  73.00   0.50    0.05    --   71.32-125.00 -60.00   52
 27  \w     37.00  87.00   0.50    0.05    --   74.27-120.00 -84.00  100
 28  \w     25.00  75.00   0.50    0.05    --   62.30-120.00 -84.00  100
;
_diffrn_measurement_device 'four-circle diffractometer'
_diffrn_measurement_device_type 'ROD, Synergy Custom system, HyPix-Arc 150'
_diffrn_measurement_method '\w scans'
_diffrn_orient_matrix_type 'CrysAlisPro convention (1999,Acta A55,543-557)'
_diffrn_orient_matrix_UB_11 -0.0279935000
_diffrn_orient_matrix_UB_12 0.0785162000
_diffrn_orient_matrix_UB_13 0.0439393000
_diffrn_orient_matrix_UB_21 0.0042346000
_diffrn_orient_matrix_UB_22 0.0877287000
_diffrn_orient_matrix_UB_23 -0.0400185000
_diffrn_orient_matrix_UB_31 -0.1995921000
_diffrn_orient_matrix_UB_32 -0.0090796000
_diffrn_orient_matrix_UB_33 -0.0070460000
_diffrn_radiation_monochromator mirror
_diffrn_radiation_probe x-ray
_diffrn_radiation_type 'Cu K\a'
_diffrn_radiation_wavelength 1.54184
_diffrn_reflns_av_R_equivalents 0.0180
_diffrn_reflns_av_unetI/netI 0.0118
_diffrn_reflns_Laue_measured_fraction_full 0.989
_diffrn_reflns_Laue_measured_fraction_max 0.968
_diffrn_reflns_limit_h_max 5
_diffrn_reflns_limit_h_min -8
_diffrn_reflns_limit_k_max 16
_diffrn_reflns_limit_k_min -16
_diffrn_reflns_limit_l_max 31
_diffrn_reflns_limit_l_min -31
_diffrn_reflns_number 26093
_diffrn_reflns_point_group_measured_fraction_full 0.990
_diffrn_reflns_point_group_measured_fraction_max 0.955
_diffrn_reflns_theta_full 67.684
_diffrn_reflns_theta_max 73.280
_diffrn_reflns_theta_min 3.797
_diffrn_source 'Rotating-anode X-ray tube'
_diffrn_source_type 'Rigaku (Cu) X-ray Source'
_exptl_absorpt_coefficient_mu 1.421
_exptl_absorpt_correction_T_max 1.00000
_exptl_absorpt_correction_T_min 0.66343
_exptl_absorpt_correction_type multi-scan
_exptl_absorpt_process_details
;
CrysAlisPro 1.171.43.143a (Rigaku Oxford Diffraction, 2024)
Empirical absorption correction using spherical harmonics,
implemented in SCALE3 ABSPACK scaling algorithm.
;
_exptl_crystal_colour 'clear light colourless'
_exptl_crystal_density_diffrn 1.314
_exptl_crystal_description block
_exptl_crystal_F_000 1064
_exptl_crystal_size_max 0.14
_exptl_crystal_size_mid 0.13
_exptl_crystal_size_min 0.11
_refine_diff_density_max 0.193
_refine_diff_density_min -0.254
_refine_diff_density_rms 0.031
_refine_ls_abs_structure_details
;
 Flack x determined using 2029 quotients [(I+)-(I-)]/[(I+)+(I-)]
 (Parsons, Flack and Wagner, Acta Cryst. B69 (2013) 249-259).
;
_refine_ls_abs_structure_Flack 0.001(3)
_refine_ls_extinction_coef 0.0023(2)
_refine_ls_extinction_expression Fc^*^=kFc[1+0.001xFc^2^\l^3^/sin(2\q)]^-1/4^
_refine_ls_extinction_method 'SHELXL-2018/3 (Sheldrick 2018)'
_refine_ls_goodness_of_fit_ref 1.036
_refine_ls_hydrogen_treatment mixed
_refine_ls_matrix_type full
_refine_ls_number_parameters 340
_refine_ls_number_reflns 4930
_refine_ls_number_restraints 0
_refine_ls_restrained_S_all 1.036
_refine_ls_R_factor_all 0.0241
_refine_ls_R_factor_gt 0.0238
_refine_ls_shift/su_max 0.001
_refine_ls_shift/su_mean 0.000
_refine_ls_structure_factor_coef Fsqd
_refine_ls_weighting_details 'w=1/[\s^2^(Fo^2^)+(0.0385P)^2^+0.4797P] where P=(Fo^2^+2Fc^2^)/3'
_refine_ls_weighting_scheme calc
_refine_ls_wR_factor_gt 0.0647
_refine_ls_wR_factor_ref 0.0650
_reflns_Friedel_coverage 0.727
_reflns_Friedel_fraction_full 0.990
_reflns_Friedel_fraction_max 0.938
_reflns_number_gt 4867
_reflns_number_total 4930
_reflns_threshold_expression 'I > 2\s(I)'
_cod_data_source_file d6ob00442c2.cif
_cod_data_source_block hq_3
_cod_depositor_comments 'Adding full bibliography for 7161126--7161128.cif.'
_cod_database_code 7161126
_shelx_shelxl_version_number 2018/3
_chemical_oxdiff_formula 'CH O N S Ni P F'
_shelx_space_group_comment
;
The symmetry employed for this shelxl refinement is uniquely defined
by the following loop, which should always be used as a source of
symmetry information in preference to the above space-group names.
They are only intended as comments.
;
_olex2_refinement_description
;
1. Fixed Uiso
 At 1.2 times of:
  All C(H) groups
 At 1.5 times of:
  All O(H) groups
2.a Ternary CH refined with riding coordinates:
 C10(H10), C11(H11), C18(H18)
2.b Aromatic/amide H refined with riding coordinates:
 C3(H3), C4(H4), C5(H5), C7(H7), C8(H8), C13(H13), C14(H14), C15(H15),
 C16(H16), C17(H17), C20(H20), C21(H21), C22(H22), C23(H23), C24(H24), C26(H26),
  C27(H27), C28(H28), C29(H29), C30(H30)
2.c Idealised tetrahedral OH refined as rotating group:
 O1(H1)
;
_olex2_submission_special_instructions 'No special instructions were received'
_oxdiff_exptl_absorpt_empirical_details
;
Empirical correction (ABSPACK) includes:
- Absorption correction using spherical harmonics
- Frame scaling
;
_oxdiff_exptl_absorpt_empirical_full_max 1.395
_oxdiff_exptl_absorpt_empirical_full_min 0.716

loop_
_space_group_symop_operation_xyz
'x, y, z'
'-x+1/2, -y, z+1/2'
'-x, y+1/2, -z+1/2'
'x+1/2, -y+1/2, -z'

loop_
_atom_site_label
_atom_site_type_symbol
_atom_site_fract_x
_atom_site_fract_y
_atom_site_fract_z
_atom_site_U_iso_or_equiv
_atom_site_adp_type
_atom_site_occupancy
_atom_site_site_symmetry_order
_atom_site_calc_flag
_atom_site_refinement_flags_posn
_atom_site_refinement_flags_adp
_atom_site_refinement_flags_occupancy
_atom_site_disorder_assembly
_atom_site_disorder_group
S1 S 1.01659(5) 0.48316(3) 0.67176(2) 0.02199(11) Uani 1 1 d . . . . .
O1 O 0.15365(19) 0.22166(11) 0.64252(7) 0.0413(4) Uani 1 1 d . . . . .
H1 H 0.204658 0.278656 0.641928 0.062 Uiso 1 1 calc R U . . .
O2 O 1.02518(17) 0.44899(9) 0.72463(5) 0.0298(3) Uani 1 1 d . . . . .
O3 O 1.15785(16) 0.45991(10) 0.63707(5) 0.0299(3) Uani 1 1 d . . . . .
N1 N 0.47934(18) 0.27906(10) 0.67119(5) 0.0226(3) Uani 1 1 d . . . . .
N2 N 0.55423(19) 0.48473(11) 0.65469(5) 0.0235(3) Uani 1 1 d . . . . .
H2 H 0.447(3) 0.4639(17) 0.6621(8) 0.029(5) Uiso 1 1 d . . . . .
N3 N 0.83979(18) 0.43269(10) 0.64618(5) 0.0199(3) Uani 1 1 d . . . . .
C1 C 0.4367(2) 0.17745(13) 0.67526(6) 0.0234(3) Uani 1 1 d . . . . .
C2 C 0.2657(2) 0.14917(14) 0.65942(7) 0.0291(4) Uani 1 1 d . . . . .
C3 C 0.2151(3) 0.04832(15) 0.66170(7) 0.0344(4) Uani 1 1 d . . . . .
H3 H 0.100550 0.029181 0.651046 0.041 Uiso 1 1 calc R U . . .
C4 C 0.3321(3) -0.02655(14) 0.67975(8) 0.0360(4) Uani 1 1 d . . . . .
H4 H 0.295731 -0.096091 0.680998 0.043 Uiso 1 1 calc R U . . .
C5 C 0.4972(3) -0.00145(14) 0.69555(7) 0.0350(4) Uani 1 1 d . . . . .
H5 H 0.574077 -0.053102 0.708009 0.042 Uiso 1 1 calc R U . . .
C6 C 0.5537(3) 0.10193(14) 0.69332(7) 0.0286(4) Uani 1 1 d . . . . .
C7 C 0.7224(3) 0.13591(15) 0.70800(8) 0.0361(5) Uani 1 1 d . . . . .
H7 H 0.805788 0.088550 0.721169 0.043 Uiso 1 1 calc R U . . .
C8 C 0.7650(3) 0.23683(15) 0.70319(8) 0.0330(4) Uani 1 1 d . . . . .
H8 H 0.878538 0.260208 0.712511 0.040 Uiso 1 1 calc R U . . .
C9 C 0.6380(2) 0.30654(13) 0.68412(6) 0.0232(3) Uani 1 1 d . . . . .
C10 C 0.6835(2) 0.42038(12) 0.67986(6) 0.0222(3) Uani 1 1 d . . . . .
H10 H 0.709566 0.448168 0.715226 0.027 Uiso 1 1 calc R U . . .
C11 C 0.5821(2) 0.47219(13) 0.59857(6) 0.0227(3) Uani 1 1 d . . . . .
H11 H 0.536395 0.404318 0.586730 0.027 Uiso 1 1 calc R U . . .
C12 C 0.4958(2) 0.55788(13) 0.56855(7) 0.0257(3) Uani 1 1 d . . . . .
C13 C 0.5163(2) 0.65930(13) 0.58441(7) 0.0301(4) Uani 1 1 d . . . . .
H13 H 0.584638 0.674387 0.614279 0.036 Uiso 1 1 calc R U . . .
C14 C 0.4377(3) 0.73844(16) 0.55695(9) 0.0373(5) Uani 1 1 d . . . . .
H14 H 0.452591 0.807300 0.568035 0.045 Uiso 1 1 calc R U . . .
C15 C 0.3379(3) 0.71718(17) 0.51358(9) 0.0436(5) Uani 1 1 d . . . . .
H15 H 0.284782 0.771306 0.494589 0.052 Uiso 1 1 calc R U . . .
C16 C 0.3155(3) 0.61702(19) 0.49794(9) 0.0482(6) Uani 1 1 d . . . . .
H16 H 0.246091 0.602305 0.468238 0.058 Uiso 1 1 calc R U . . .
C17 C 0.3938(3) 0.53731(16) 0.52527(8) 0.0376(5) Uani 1 1 d . . . . .
H17 H 0.377331 0.468546 0.514229 0.045 Uiso 1 1 calc R U . . .
C18 C 0.7846(2) 0.47458(13) 0.59492(6) 0.0208(3) Uani 1 1 d . . . . .
H18 H 0.822109 0.547889 0.593276 0.025 Uiso 1 1 calc R U . . .
C19 C 0.8635(2) 0.41959(13) 0.54899(6) 0.0236(3) Uani 1 1 d . . . . .
C20 C 0.8786(3) 0.47138(15) 0.50201(7) 0.0336(4) Uani 1 1 d . . . . .
H20 H 0.836911 0.539724 0.499222 0.040 Uiso 1 1 calc R U . . .
C21 C 0.9538(3) 0.42437(18) 0.45920(7) 0.0422(5) Uani 1 1 d . . . . .
H21 H 0.961511 0.460074 0.427121 0.051 Uiso 1 1 calc R U . . .
C22 C 1.0174(3) 0.32576(18) 0.46312(8) 0.0432(5) Uani 1 1 d . . . . .
H22 H 1.070605 0.293850 0.433949 0.052 Uiso 1 1 calc R U . . .
C23 C 1.0034(3) 0.27368(16) 0.50957(8) 0.0407(5) Uani 1 1 d . . . . .
H23 H 1.047648 0.205895 0.512344 0.049 Uiso 1 1 calc R U . . .
C24 C 0.9251(3) 0.31971(14) 0.55230(7) 0.0305(4) Uani 1 1 d . . . . .
H24 H 0.913559 0.282741 0.583913 0.037 Uiso 1 1 calc R U . . .
C25 C 0.9834(2) 0.61696(12) 0.67101(6) 0.0238(3) Uani 1 1 d . . . . .
C26 C 1.0551(3) 0.67557(14) 0.63145(8) 0.0314(4) Uani 1 1 d . . . . .
H26 H 1.131178 0.645657 0.606503 0.038 Uiso 1 1 calc R U . . .
C27 C 1.0131(3) 0.77919(15) 0.62908(8) 0.0390(4) Uani 1 1 d . . . . .
H27 H 1.060462 0.820689 0.602219 0.047 Uiso 1 1 calc R U . . .
C28 C 0.9028(3) 0.82186(14) 0.66566(9) 0.0392(5) Uani 1 1 d . . . . .
H28 H 0.874077 0.892554 0.663630 0.047 Uiso 1 1 calc R U . . .
C29 C 0.8336(3) 0.76263(15) 0.70524(8) 0.0360(4) Uani 1 1 d . . . . .
H29 H 0.759550 0.793042 0.730555 0.043 Uiso 1 1 calc R U . . .
C30 C 0.8722(3) 0.65924(14) 0.70803(7) 0.0292(4) Uani 1 1 d . . . . .
H30 H 0.823545 0.617870 0.734747 0.035 Uiso 1 1 calc R U . . .

loop_
_atom_site_aniso_label
_atom_site_aniso_U_11
_atom_site_aniso_U_22
_atom_site_aniso_U_33
_atom_site_aniso_U_23
_atom_site_aniso_U_13
_atom_site_aniso_U_12
S1 0.01630(19) 0.02190(18) 0.02778(19) -0.00072(14) -0.00456(15) -0.00010(14)
O1 0.0251(7) 0.0325(7) 0.0663(10) 0.0057(7) -0.0102(7) -0.0032(6)
O2 0.0304(7) 0.0284(6) 0.0307(6) 0.0019(5) -0.0103(5) -0.0002(5)
O3 0.0159(6) 0.0313(7) 0.0424(7) -0.0048(6) -0.0003(5) 0.0010(5)
N1 0.0200(7) 0.0228(6) 0.0251(6) 0.0024(5) 0.0014(6) 0.0000(5)
N2 0.0162(7) 0.0237(7) 0.0305(7) 0.0029(6) 0.0002(5) 0.0017(6)
N3 0.0161(7) 0.0217(7) 0.0219(7) -0.0002(5) -0.0019(5) -0.0007(5)
C1 0.0237(8) 0.0238(8) 0.0228(7) 0.0018(6) 0.0034(6) -0.0009(6)
C2 0.0262(9) 0.0292(9) 0.0320(9) 0.0022(7) 0.0016(7) -0.0022(7)
C3 0.0327(10) 0.0326(9) 0.0377(10) -0.0003(8) 0.0009(8) -0.0098(8)
C4 0.0464(12) 0.0252(8) 0.0363(10) 0.0026(8) 0.0070(8) -0.0076(8)
C5 0.0397(10) 0.0258(8) 0.0394(9) 0.0077(7) 0.0038(9) 0.0016(8)
C6 0.0299(10) 0.0261(9) 0.0298(8) 0.0070(7) 0.0030(7) 0.0007(7)
C7 0.0305(10) 0.0313(9) 0.0466(11) 0.0137(9) -0.0069(9) 0.0039(8)
C8 0.0233(9) 0.0330(9) 0.0427(10) 0.0105(8) -0.0073(8) -0.0005(7)
C9 0.0198(8) 0.0255(8) 0.0243(8) 0.0033(6) 0.0009(6) 0.0002(7)
C10 0.0172(8) 0.0242(8) 0.0252(8) 0.0010(7) 0.0003(6) -0.0002(6)
C11 0.0183(8) 0.0215(8) 0.0282(8) 0.0016(6) -0.0031(6) 0.0000(6)
C12 0.0175(8) 0.0275(8) 0.0320(8) 0.0060(6) -0.0010(7) -0.0004(7)
C13 0.0228(9) 0.0286(9) 0.0389(9) 0.0066(7) -0.0009(8) -0.0006(8)
C14 0.0277(10) 0.0300(10) 0.0542(12) 0.0136(9) 0.0041(9) 0.0005(8)
C15 0.0340(11) 0.0414(11) 0.0555(13) 0.0226(10) -0.0055(10) 0.0046(9)
C16 0.0439(13) 0.0528(13) 0.0479(13) 0.0138(10) -0.0183(10) 0.0039(10)
C17 0.0337(11) 0.0365(10) 0.0426(11) 0.0038(9) -0.0132(9) 0.0014(8)
C18 0.0189(8) 0.0204(7) 0.0231(7) 0.0008(6) -0.0029(6) -0.0014(6)
C19 0.0191(8) 0.0267(8) 0.0250(8) -0.0032(6) -0.0030(6) -0.0017(7)
C20 0.0419(11) 0.0305(9) 0.0283(9) 0.0002(7) -0.0018(8) 0.0042(8)
C21 0.0536(14) 0.0485(12) 0.0245(9) -0.0006(8) 0.0010(9) 0.0029(10)
C22 0.0480(13) 0.0515(12) 0.0302(9) -0.0144(8) 0.0001(9) 0.0105(11)
C23 0.0473(12) 0.0357(10) 0.0393(10) -0.0107(8) -0.0045(10) 0.0138(10)
C24 0.0339(10) 0.0281(9) 0.0296(9) -0.0020(7) -0.0035(7) 0.0043(8)
C25 0.0211(8) 0.0217(7) 0.0286(8) -0.0032(6) -0.0050(7) -0.0033(6)
C26 0.0277(10) 0.0289(9) 0.0376(9) -0.0014(7) 0.0025(8) -0.0068(7)
C27 0.0414(11) 0.0284(9) 0.0472(11) 0.0059(8) 0.0044(10) -0.0095(9)
C28 0.0414(12) 0.0200(8) 0.0561(13) -0.0010(8) -0.0030(10) -0.0024(8)
C29 0.0396(11) 0.0280(9) 0.0403(11) -0.0087(8) 0.0014(9) 0.0008(8)
C30 0.0319(10) 0.0271(8) 0.0285(9) -0.0020(7) -0.0019(7) -0.0014(8)

loop_
_atom_type_symbol
_atom_type_description
_atom_type_scat_dispersion_real
_atom_type_scat_dispersion_imag
_atom_type_scat_source
C C 0.0181 0.0091 'International Tables Vol C Tables 4.2.6.8 and 6.1.1.4'
H H 0.0000 0.0000 'International Tables Vol C Tables 4.2.6.8 and 6.1.1.4'
N N 0.0311 0.0180 'International Tables Vol C Tables 4.2.6.8 and 6.1.1.4'
O O 0.0492 0.0322 'International Tables Vol C Tables 4.2.6.8 and 6.1.1.4'
S S 0.3331 0.5567 'International Tables Vol C Tables 4.2.6.8 and 6.1.1.4'

loop_
_geom_angle_atom_site_label_1
_geom_angle_atom_site_label_2
_geom_angle_atom_site_label_3
_geom_angle
_geom_angle_site_symmetry_1
_geom_angle_site_symmetry_3
_geom_angle_publ_flag
O2 S1 N3 107.07(7) . . ?
O2 S1 C25 108.96(7) . . ?
O3 S1 O2 119.42(8) . . ?
O3 S1 N3 106.54(7) . . ?
O3 S1 C25 108.11(8) . . ?
N3 S1 C25 105.95(8) . . ?
C2 O1 H1 109.5 . . ?
C9 N1 C1 117.82(14) . . ?
C10 N2 H2 110.8(14) . . ?
C10 N2 C11 106.03(13) . . ?
C11 N2 H2 108.3(14) . . ?
C10 N3 S1 118.12(11) . . ?
C10 N3 C18 109.24(12) . . ?
C18 N3 S1 116.18(11) . . ?
N1 C1 C2 116.70(15) . . ?
N1 C1 C6 123.50(16) . . ?
C6 C1 C2 119.80(16) . . ?
O1 C2 C1 119.67(16) . . ?
O1 C2 C3 120.54(18) . . ?
C3 C2 C1 119.78(18) . . ?
C2 C3 H3 119.9 . . ?
C2 C3 C4 120.15(19) . . ?
C4 C3 H3 119.9 . . ?
C3 C4 H4 119.3 . . ?
C5 C4 C3 121.32(18) . . ?
C5 C4 H4 119.3 . . ?
C4 C5 H5 120.1 . . ?
C4 C5 C6 119.85(18) . . ?
C6 C5 H5 120.1 . . ?
C1 C6 C5 119.09(18) . . ?
C1 C6 C7 116.51(16) . . ?
C7 C6 C5 124.40(18) . . ?
C6 C7 H7 120.1 . . ?
C8 C7 C6 119.77(17) . . ?
C8 C7 H7 120.1 . . ?
C7 C8 H8 120.4 . . ?
C7 C8 C9 119.26(18) . . ?
C9 C8 H8 120.4 . . ?
N1 C9 C8 123.12(16) . . ?
N1 C9 C10 117.31(15) . . ?
C8 C9 C10 119.54(16) . . ?
N2 C10 N3 102.96(12) . . ?
N2 C10 C9 116.13(14) . . ?
N2 C10 H10 109.4 . . ?
N3 C10 C9 109.25(13) . . ?
N3 C10 H10 109.4 . . ?
C9 C10 H10 109.4 . . ?
N2 C11 H11 110.4 . . ?
N2 C11 C12 110.92(14) . . ?
N2 C11 C18 101.66(13) . . ?
C12 C11 H11 110.3 . . ?
C12 C11 C18 112.93(14) . . ?
C18 C11 H11 110.4 . . ?
C13 C12 C11 120.28(16) . . ?
C17 C12 C11 120.86(16) . . ?
C17 C12 C13 118.85(16) . . ?
C12 C13 H13 119.7 . . ?
C14 C13 C12 120.60(18) . . ?
C14 C13 H13 119.7 . . ?
C13 C14 H14 120.0 . . ?
C15 C14 C13 120.1(2) . . ?
C15 C14 H14 120.0 . . ?
C14 C15 H15 120.2 . . ?
C16 C15 C14 119.69(19) . . ?
C16 C15 H15 120.2 . . ?
C15 C16 H16 119.7 . . ?
C15 C16 C17 120.6(2) . . ?
C17 C16 H16 119.7 . . ?
C12 C17 C16 120.2(2) . . ?
C12 C17 H17 119.9 . . ?
C16 C17 H17 119.9 . . ?
N3 C18 C11 102.79(13) . . ?
N3 C18 H18 107.9 . . ?
N3 C18 C19 113.98(13) . . ?
C11 C18 H18 107.9 . . ?
C19 C18 C11 115.89(14) . . ?
C19 C18 H18 107.9 . . ?
C20 C19 C18 118.89(15) . . ?
C24 C19 C18 122.26(16) . . ?
C24 C19 C20 118.83(16) . . ?
C19 C20 H20 119.7 . . ?
C21 C20 C19 120.69(18) . . ?
C21 C20 H20 119.7 . . ?
C20 C21 H21 120.0 . . ?
C22 C21 C20 120.07(18) . . ?
C22 C21 H21 120.0 . . ?
C21 C22 H22 120.1 . . ?
C21 C22 C23 119.73(18) . . ?
C23 C22 H22 120.1 . . ?
C22 C23 H23 119.8 . . ?
C22 C23 C24 120.43(18) . . ?
C24 C23 H23 119.8 . . ?
C19 C24 C23 120.22(18) . . ?
C19 C24 H24 119.9 . . ?
C23 C24 H24 119.9 . . ?
C26 C25 S1 119.84(14) . . ?
C26 C25 C30 121.69(17) . . ?
C30 C25 S1 118.23(13) . . ?
C25 C26 H26 120.7 . . ?
C25 C26 C27 118.53(18) . . ?
C27 C26 H26 120.7 . . ?
C26 C27 H27 119.9 . . ?
C28 C27 C26 120.20(18) . . ?
C28 C27 H27 119.9 . . ?
C27 C28 H28 119.7 . . ?
C27 C28 C29 120.62(18) . . ?
C29 C28 H28 119.7 . . ?
C28 C29 H29 119.9 . . ?
C30 C29 C28 120.16(19) . . ?
C30 C29 H29 119.9 . . ?
C25 C30 H30 120.6 . . ?
C29 C30 C25 118.79(18) . . ?
C29 C30 H30 120.6 . . ?

loop_
_geom_bond_atom_site_label_1
_geom_bond_atom_site_label_2
_geom_bond_distance
_geom_bond_site_symmetry_2
_geom_bond_publ_flag
S1 O2 1.4334(12) . ?
S1 O3 1.4330(13) . ?
S1 N3 1.6405(14) . ?
S1 C25 1.7652(16) . ?
O1 H1 0.8400 . ?
O1 C2 1.348(2) . ?
N1 C1 1.370(2) . ?
N1 C9 1.307(2) . ?
N2 H2 0.88(2) . ?
N2 C10 1.449(2) . ?
N2 C11 1.469(2) . ?
N3 C10 1.484(2) . ?
N3 C18 1.489(2) . ?
C1 C2 1.417(3) . ?
C1 C6 1.409(2) . ?
C2 C3 1.374(3) . ?
C3 H3 0.9500 . ?
C3 C4 1.404(3) . ?
C4 H4 0.9500 . ?
C4 C5 1.365(3) . ?
C5 H5 0.9500 . ?
C5 C6 1.418(3) . ?
C6 C7 1.415(3) . ?
C7 H7 0.9500 . ?
C7 C8 1.363(3) . ?
C8 H8 0.9500 . ?
C8 C9 1.418(3) . ?
C9 C10 1.530(2) . ?
C10 H10 1.0000 . ?
C11 H11 1.0000 . ?
C11 C12 1.511(2) . ?
C11 C18 1.550(2) . ?
C12 C13 1.394(3) . ?
C12 C17 1.385(3) . ?
C13 H13 0.9500 . ?
C13 C14 1.388(3) . ?
C14 H14 0.9500 . ?
C14 C15 1.380(3) . ?
C15 H15 0.9500 . ?
C15 C16 1.379(3) . ?
C16 H16 0.9500 . ?
C16 C17 1.391(3) . ?
C17 H17 0.9500 . ?
C18 H18 1.0000 . ?
C18 C19 1.509(2) . ?
C19 C20 1.390(2) . ?
C19 C24 1.389(3) . ?
C20 H20 0.9500 . ?
C20 C21 1.386(3) . ?
C21 H21 0.9500 . ?
C21 C22 1.380(3) . ?
C22 H22 0.9500 . ?
C22 C23 1.379(3) . ?
C23 H23 0.9500 . ?
C23 C24 1.389(3) . ?
C24 H24 0.9500 . ?
C25 C26 1.386(2) . ?
C25 C30 1.391(2) . ?
C26 H26 0.9500 . ?
C26 C27 1.392(3) . ?
C27 H27 0.9500 . ?
C27 C28 1.381(3) . ?
C28 H28 0.9500 . ?
C28 C29 1.384(3) . ?
C29 H29 0.9500 . ?
C29 C30 1.383(3) . ?
C30 H30 0.9500 . ?

loop_
_geom_torsion_atom_site_label_1
_geom_torsion_atom_site_label_2
_geom_torsion_atom_site_label_3
_geom_torsion_atom_site_label_4
_geom_torsion
_geom_torsion_site_symmetry_1
_geom_torsion_site_symmetry_2
_geom_torsion_site_symmetry_3
_geom_torsion_site_symmetry_4
_geom_torsion_publ_flag
S1 N3 C10 N2 117.86(12) . . . . ?
S1 N3 C10 C9 -118.15(13) . . . . ?
S1 N3 C18 C11 -143.95(12) . . . . ?
S1 N3 C18 C19 89.81(15) . . . . ?
S1 C25 C26 C27 173.98(15) . . . . ?
S1 C25 C30 C29 -174.72(15) . . . . ?
O1 C2 C3 C4 -179.48(18) . . . . ?
O2 S1 N3 C10 35.11(13) . . . . ?
O2 S1 N3 C18 167.87(11) . . . . ?
O2 S1 C25 C26 147.15(15) . . . . ?
O2 S1 C25 C30 -38.45(16) . . . . ?
O3 S1 N3 C10 163.95(11) . . . . ?
O3 S1 N3 C18 -63.29(13) . . . . ?
O3 S1 C25 C26 15.94(17) . . . . ?
O3 S1 C25 C30 -169.66(13) . . . . ?
N1 C1 C2 O1 -1.4(2) . . . . ?
N1 C1 C2 C3 179.00(16) . . . . ?
N1 C1 C6 C5 -179.35(16) . . . . ?
N1 C1 C6 C7 0.5(3) . . . . ?
N1 C9 C10 N2 -8.7(2) . . . . ?
N1 C9 C10 N3 -124.56(15) . . . . ?
N2 C11 C12 C13 46.3(2) . . . . ?
N2 C11 C12 C17 -133.06(18) . . . . ?
N2 C11 C18 N3 29.18(16) . . . . ?
N2 C11 C18 C19 154.17(14) . . . . ?
N3 S1 C25 C26 -97.94(16) . . . . ?
N3 S1 C25 C30 76.45(15) . . . . ?
N3 C18 C19 C20 -155.76(16) . . . . ?
N3 C18 C19 C24 22.8(2) . . . . ?
C1 N1 C9 C8 -1.6(2) . . . . ?
C1 N1 C9 C10 -179.47(14) . . . . ?
C1 C2 C3 C4 0.1(3) . . . . ?
C1 C6 C7 C8 -1.4(3) . . . . ?
C2 C1 C6 C5 -0.3(3) . . . . ?
C2 C1 C6 C7 179.47(17) . . . . ?
C2 C3 C4 C5 0.3(3) . . . . ?
C3 C4 C5 C6 -0.7(3) . . . . ?
C4 C5 C6 C1 0.7(3) . . . . ?
C4 C5 C6 C7 -179.06(19) . . . . ?
C5 C6 C7 C8 178.4(2) . . . . ?
C6 C1 C2 O1 179.52(17) . . . . ?
C6 C1 C2 C3 -0.1(3) . . . . ?
C6 C7 C8 C9 0.8(3) . . . . ?
C7 C8 C9 N1 0.7(3) . . . . ?
C7 C8 C9 C10 178.53(18) . . . . ?
C8 C9 C10 N2 173.36(16) . . . . ?
C8 C9 C10 N3 57.5(2) . . . . ?
C9 N1 C1 C2 -178.01(15) . . . . ?
C9 N1 C1 C6 1.0(2) . . . . ?
C10 N2 C11 C12 -162.55(13) . . . . ?
C10 N2 C11 C18 -42.24(16) . . . . ?
C10 N3 C18 C11 -7.24(16) . . . . ?
C10 N3 C18 C19 -133.48(14) . . . . ?
C11 N2 C10 N3 37.75(16) . . . . ?
C11 N2 C10 C9 -81.57(17) . . . . ?
C11 C12 C13 C14 179.86(17) . . . . ?
C11 C12 C17 C16 -179.8(2) . . . . ?
C11 C18 C19 C20 85.2(2) . . . . ?
C11 C18 C19 C24 -96.2(2) . . . . ?
C12 C11 C18 N3 148.07(13) . . . . ?
C12 C11 C18 C19 -86.94(18) . . . . ?
C12 C13 C14 C15 0.1(3) . . . . ?
C13 C12 C17 C16 0.8(3) . . . . ?
C13 C14 C15 C16 0.5(3) . . . . ?
C14 C15 C16 C17 -0.5(4) . . . . ?
C15 C16 C17 C12 -0.2(4) . . . . ?
C17 C12 C13 C14 -0.8(3) . . . . ?
C18 N3 C10 N2 -17.89(16) . . . . ?
C18 N3 C10 C9 106.10(14) . . . . ?
C18 C11 C12 C13 -67.1(2) . . . . ?
C18 C11 C12 C17 113.58(19) . . . . ?
C18 C19 C20 C21 178.60(18) . . . . ?
C18 C19 C24 C23 -177.28(18) . . . . ?
C19 C20 C21 C22 -1.1(3) . . . . ?
C20 C19 C24 C23 1.3(3) . . . . ?
C20 C21 C22 C23 1.0(4) . . . . ?
C21 C22 C23 C24 0.3(4) . . . . ?
C22 C23 C24 C19 -1.4(3) . . . . ?
C24 C19 C20 C21 0.0(3) . . . . ?
C25 S1 N3 C10 -81.08(13) . . . . ?
C25 S1 N3 C18 51.68(13) . . . . ?
C25 C26 C27 C28 0.2(3) . . . . ?
C26 C25 C30 C29 -0.4(3) . . . . ?
C26 C27 C28 C29 0.5(3) . . . . ?
C27 C28 C29 C30 -1.1(3) . . . . ?
C28 C29 C30 C25 1.1(3) . . . . ?
C30 C25 C26 C27 -0.2(3) . . . . ?
